data_7717778
loop_
_publ_author_name
'Estival, Arno'
'Blancarte, Luis Enrique'
'Pinto, Lo\"ic'
'Pointis, Romane'
'Galas, Nathan'
'Saquet, Alix'
'Vendier, Laure'
'Santillan, Rosa'
'Farf\'an, Norberto'
'Sortais, Jean-Baptiste'
'Grellier, Mary'
'Simonneau, Antoine'

_publ_section_title
;
 Synthesis and Characterization of Heptacoordinated Molybdenum(II)
 Complexes Supported with 2,6-Bis(pyrazol-3-yl)pyridine (bpp) Ligands
;
_journal_name_full 'Dalton Transactions'
_journal_paper_doi 10.1039/D4DT03264K
_journal_year 2025
_chemical_formula_moiety 'C31 H27 F6 Mo N5 O2 P2, C4 H8 O'
_chemical_formula_sum 'C35 H35 F6 Mo N5 O3 P2'
_chemical_formula_weight 845.57
_space_group_IT_number 14
_space_group_name_Hall '-P 2ybc'
_space_group_name_H-M_alt 'P 1 21/c 1'
_symmetry_cell_setting monoclinic
_symmetry_space_group_name_Hall '-P 2ybc'
_symmetry_space_group_name_H-M 'P 1 21/c 1'
_atom_sites_solution_hydrogens difmap
_atom_sites_solution_primary direct
_audit_update_record
;
2024-12-13 deposited with the CCDC.	2025-01-06 downloaded from the CCDC.
;
_cell_angle_alpha 90
_cell_angle_beta 92.3005(6)
_cell_angle_gamma 90
_cell_formula_units_Z 4
_cell_length_a 18.27310(11)
_cell_length_b 10.97842(8)
_cell_length_c 18.42521(12)
_cell_measurement_reflns_used 38640
_cell_measurement_temperature 100
_cell_measurement_theta_max 78.88
_cell_measurement_theta_min 4.63
_cell_volume 3693.30(4)
_computing_cell_refinement
; 
CrysAlisPro 1.171.42.102a (Rigaku OD, 2023) 
;
_computing_data_collection 'CrysAlisPro 1.171.42.102a (Rigaku OD, 2023)'
_computing_data_reduction
; 
CrysAlisPro 1.171.42.102a (Rigaku OD, 2023)
;
_computing_molecular_graphics 'CAMERON (Watkin et al., 1996)'
_computing_publication_material 'CRYSTALS (Betteridge et al., 2003)'
_computing_structure_refinement 'CRYSTALS (Betteridge et al., 2003)'
_computing_structure_solution 'SHELXT (Sheldrick, 2015)'
_diffrn_ambient_temperature 100
_diffrn_detector 'Hybrid Pixel Array Detector'
_diffrn_detector_area_resol_mean 10.0000
_diffrn_detector_type HyPix
_diffrn_measured_fraction_theta_full 0.996
_diffrn_measured_fraction_theta_max 0.985
_diffrn_measurement_device 'four-circle diffractometer'
_diffrn_measurement_device_type 'XtaLAB Synergy, Dualflex, HyPix'
_diffrn_measurement_method \w/2\q
_diffrn_radiation_monochromator mirror
_diffrn_radiation_probe x-ray
_diffrn_radiation_type 'Cu K\a'
_diffrn_radiation_wavelength 1.54184
_diffrn_reflns_av_R_equivalents 0.059
_diffrn_reflns_av_unetI/netI 0.073
_diffrn_reflns_limit_h_max 23
_diffrn_reflns_limit_h_min -23
_diffrn_reflns_limit_k_max 10
_diffrn_reflns_limit_k_min -13
_diffrn_reflns_limit_l_max 23
_diffrn_reflns_limit_l_min -22
_diffrn_reflns_number 70434
_diffrn_reflns_theta_full 77.290
_diffrn_reflns_theta_max 80.510
_diffrn_reflns_theta_min 4.690
_diffrn_source 'micro-focus sealed X-ray tube'
_diffrn_source_type 'PhotonJet (Cu) X-ray Source'
_diffrn_standards_number 0
_exptl_absorpt_coefficient_mu 4.364
_exptl_absorpt_correction_T_max 0.92
_exptl_absorpt_correction_T_min 0.50
_exptl_absorpt_correction_type multi-scan
_exptl_absorpt_process_details
; 
CrysAlisPro 1.171.42.102a (Rigaku OD, 2023)
;
_exptl_crystal_colour yellow
_exptl_crystal_density_diffrn 1.521
_exptl_crystal_density_meas ?
_exptl_crystal_density_method 'not measured'
_exptl_crystal_description platelet
_exptl_crystal_F_000 1720
_exptl_crystal_size_max 0.150
_exptl_crystal_size_mid 0.100
_exptl_crystal_size_min 0.020
_refine_diff_density_max 0.65
_refine_diff_density_min -1.08
_refine_ls_extinction_method None
_refine_ls_goodness_of_fit_ref 0.9484
_refine_ls_hydrogen_treatment noref
_refine_ls_matrix_type full
_refine_ls_number_parameters 469
_refine_ls_number_reflns 7972
_refine_ls_number_restraints 0
_refine_ls_R_factor_all 0.0441
_refine_ls_R_factor_gt 0.0411
_refine_ls_shift/su_max 0.0015023
_refine_ls_shift/su_mean 0.0000273
_refine_ls_structure_factor_coef Fsqd
_refine_ls_weighting_details
;
 Method= Modified Sheldrick 
 w=1/[\s^2^(F^2^) + ( 0.09P)^2^ + 3.76P] 
 ,where P=(max(Fo^2^,0) + 2Fc^2^)/3 
;
_refine_ls_weighting_scheme calc
_refine_ls_wR_factor_all 0.1201
_refine_ls_wR_factor_gt 0.1174
_refine_ls_wR_factor_ref 0.1201
_reflns_limit_h_max 23
_reflns_limit_h_min -23
_reflns_limit_k_max 13
_reflns_limit_k_min 0
_reflns_limit_l_max 23
_reflns_limit_l_min 0
_reflns_number_gt 7295
_reflns_number_total 7972
_reflns_threshold_expression I>2.0\s(I)
_oxford_diffrn_Wilson_B_factor 0.00
_oxford_diffrn_Wilson_scale 0.00
_oxford_refine_ls_scale 1.619(8)
_cod_data_source_file d4dt03264k2.cif
_cod_data_source_block 20231006ArnoN-4c
_cod_depositor_comments
;
The following automatic conversions were performed:

data item '_exptl_crystal_density_meas' value 'not measured' was
changed to '?' -- the value is perceived as not measured.

Automatic conversion script
Id: cif_fix_values 8170 2020-07-09 18:12:32Z antanas 
;
_cod_original_sg_symbol_H-M 'P 1 21/c 1 '
_cod_database_code 7717778
_oxford_refine_reflns_threshold_expression I>-3.0\s(I)
_refine_ls_r_factor_ref 0.0441
_reflns_number_all 7972

loop_
_symmetry_equiv_pos_as_xyz
x,y,z
-x,-y,-z
-x,y+1/2,-z+1/2
x,-y+1/2,z+1/2

loop_
_atom_site_label
_atom_site_type_symbol
_atom_site_fract_x
_atom_site_fract_y
_atom_site_fract_z
_atom_site_U_iso_or_equiv
_atom_site_occupancy
_atom_site_adp_type
_atom_site_refinement_flags_posn
_atom_site_refinement_flags_adp
_atom_site_refinement_flags_occupancy
_atom_site_disorder_assembly
_atom_site_disorder_group
_atom_site_attached_hydrogens
Mo1 Mo 0.156541(10) 0.224508(18) 0.722508(10) 0.0247 1.0000 Uani . . . . . .
P1 P 0.15134(4) 0.01721(6) 0.65960(4) 0.0297 1.0000 Uani . . . . . .
P2 P 0.15286(4) 0.44660(6) 0.75651(4) 0.0301 1.0000 Uani . . . . . .
F32 F -0.15098(11) 0.2898(2) 0.61766(13) 0.0560 1.0000 Uani . . . . . .
N1 N -0.00460(12) 0.2678(2) 0.64647(13) 0.0293 1.0000 Uani . . . . . .
N3 N 0.20865(12) 0.27654(19) 0.62197(12) 0.0281 1.0000 Uani . . . . . .
F41 F 0.50186(11) 0.2873(2) 0.83405(14) 0.0664 1.0000 Uani . . . . . .
N2 N 0.06896(12) 0.2636(2) 0.64219(12) 0.0277 1.0000 Uani . . . . . .
F33 F -0.12641(12) 0.4255(2) 0.54038(15) 0.0693 1.0000 Uani . . . . . .
F42 F 0.42365(14) 0.2653(3) 0.91624(14) 0.0755 1.0000 Uani . . . . . .
F43 F 0.44204(13) 0.4404(2) 0.87094(14) 0.0681 1.0000 Uani . . . . . .
O1 O 0.04014(13) 0.2339(2) 0.84104(13) 0.0473 1.0000 Uani . . . . . .
N5 N 0.30905(13) 0.2766(2) 0.81397(13) 0.0318 1.0000 Uani . . . . . .
O2 O 0.20954(13) 0.0382(2) 0.84139(11) 0.0455 1.0000 Uani . . . . . .
F34 F -0.13324(14) 0.2403(3) 0.50885(18) 0.0944 1.0000 Uani . . . . . .
C25 C 0.28237(15) 0.2896(2) 0.62146(15) 0.0309 1.0000 Uani . . . . . .
C24 C 0.31701(16) 0.3108(3) 0.55658(16) 0.0368 1.0000 Uani . . . . . .
H24 H 0.3686 0.3185 0.5560 0.0441 1.0000 Uiso . . . . . .
C26 C 0.08918(15) 0.2911(2) 0.57363(14) 0.0308 1.0000 Uani . . . . . .
C38 C 0.38709(15) 0.3033(3) 0.72164(16) 0.0354 1.0000 Uani . . . . . .
H38 H 0.4305 0.3164 0.6958 0.0419 1.0000 Uiso . . . . . .
C2 C 0.18996(15) 0.1056(3) 0.79684(14) 0.0336 1.0000 Uani . . . . . .
C23 C 0.27466(17) 0.3211(3) 0.49314(16) 0.0410 1.0000 Uani . . . . . .
H23 H 0.2972 0.3320 0.4482 0.0495 1.0000 Uiso . . . . . .
C16 C 0.21008(17) 0.5729(3) 0.64095(16) 0.0394 1.0000 Uani . . . . . .
H16 H 0.1657 0.5509 0.6154 0.0471 1.0000 Uiso . . . . . .
C22 C 0.19880(17) 0.3146(3) 0.49488(15) 0.0382 1.0000 Uani . . . . . .
H22 H 0.1696 0.3243 0.4515 0.0458 1.0000 Uiso . . . . . .
C37 C 0.31601(14) 0.2849(2) 0.69358(15) 0.0300 1.0000 Uani . . . . . .
C10 C 0.14307(18) -0.1234(3) 0.71167(17) 0.0411 1.0000 Uani . . . . . .
H101 H 0.1874 -0.1350 0.7427 0.0621 1.0000 Uiso . . . . . .
H102 H 0.1004 -0.1185 0.7418 0.0621 1.0000 Uiso . . . . . .
H103 H 0.1375 -0.1926 0.6781 0.0621 1.0000 Uiso . . . . . .
C31 C -0.10886(16) 0.3134(3) 0.56208(16) 0.0383 1.0000 Uani . . . . . .
C19 C 0.06619(17) 0.5228(3) 0.73615(19) 0.0429 1.0000 Uani . . . . . .
H191 H 0.0591 0.5324 0.6834 0.0640 1.0000 Uiso . . . . . .
H192 H 0.0261 0.4737 0.7546 0.0640 1.0000 Uiso . . . . . .
H193 H 0.0664 0.6030 0.7594 0.0640 1.0000 Uiso . . . . . .
C1 C 0.08281(15) 0.2252(3) 0.79762(15) 0.0333 1.0000 Uani . . . . . .
C39 C 0.37890(15) 0.2978(3) 0.79617(16) 0.0360 1.0000 Uani . . . . . .
C21 C 0.16690(15) 0.2938(2) 0.56057(14) 0.0304 1.0000 Uani . . . . . .
O3 O 0.50302(19) 0.1427(4) 0.0840(2) 0.0940 1.0000 Uani . . . . . .
C15 C 0.26329(19) 0.6361(3) 0.60502(19) 0.0476 1.0000 Uani . . . . . .
H15 H 0.2553 0.6568 0.5552 0.0571 1.0000 Uiso . . . . . .
C11 C 0.22054(15) 0.5417(2) 0.71360(15) 0.0330 1.0000 Uani . . . . . .
C8 C 0.23738(15) -0.0048(2) 0.61457(15) 0.0334 1.0000 Uani . . . . . .
C29 C -0.02997(15) 0.2986(3) 0.57888(15) 0.0330 1.0000 Uani . . . . . .
C30 C 0.02656(16) 0.3150(3) 0.53082(14) 0.0359 1.0000 Uani . . . . . .
H30 H 0.0228 0.3368 0.4809 0.0427 1.0000 Uiso . . . . . .
C18 C 0.16844(19) 0.4708(3) 0.85342(16) 0.0423 1.0000 Uani . . . . . .
H181 H 0.1272 0.4378 0.8796 0.0632 1.0000 Uiso . . . . . .
H182 H 0.2137 0.4296 0.8700 0.0632 1.0000 Uiso . . . . . .
H183 H 0.1730 0.5584 0.8634 0.0632 1.0000 Uiso . . . . . .
C6 C 0.36962(18) -0.0098(3) 0.6263(2) 0.0489 1.0000 Uani . . . . . .
H6 H 0.4131 -0.0093 0.6560 0.0585 1.0000 Uiso . . . . . .
C3 C 0.24225(17) -0.0120(3) 0.53994(17) 0.0429 1.0000 Uani . . . . . .
H3 H 0.1989 -0.0129 0.5097 0.0511 1.0000 Uiso . . . . . .
C40 C 0.43588(16) 0.3214(3) 0.85356(17) 0.0436 1.0000 Uani . . . . . .
C5 C 0.37330(19) -0.0163(4) 0.5520(2) 0.0535 1.0000 Uani . . . . . .
H5 H 0.4197 -0.0204 0.5305 0.0639 1.0000 Uiso . . . . . .
C9 C 0.07828(16) -0.0026(3) 0.59013(17) 0.0402 1.0000 Uani . . . . . .
H91 H 0.0306 0.0084 0.6120 0.0596 1.0000 Uiso . . . . . .
H92 H 0.0837 0.0582 0.5517 0.0596 1.0000 Uiso . . . . . .
H93 H 0.0810 -0.0844 0.5694 0.0596 1.0000 Uiso . . . . . .
C7 C 0.30205(17) -0.0041(3) 0.65770(17) 0.0409 1.0000 Uani . . . . . .
H7 H 0.2996 0.0009 0.7090 0.0489 1.0000 Uiso . . . . . .
C12 C 0.28583(18) 0.5740(3) 0.75015(19) 0.0465 1.0000 Uani . . . . . .
H12 H 0.2939 0.5524 0.7998 0.0555 1.0000 Uiso . . . . . .
C4 C 0.3103(2) -0.0173(4) 0.5092(2) 0.0564 1.0000 Uani . . . . . .
H4 H 0.3128 -0.0218 0.4578 0.0668 1.0000 Uiso . . . . . .
C13 C 0.33914(19) 0.6382(4) 0.7135(2) 0.0569 1.0000 Uani . . . . . .
H13 H 0.3840 0.6604 0.7385 0.0687 1.0000 Uiso . . . . . .
C14 C 0.3277(2) 0.6682(3) 0.6416(2) 0.0534 1.0000 Uani . . . . . .
H14 H 0.3644 0.7114 0.6166 0.0638 1.0000 Uiso . . . . . .
C49 C 0.5307(4) 0.0286(6) 0.1066(4) 0.1023 1.0000 Uani . . . . . .
N4 N 0.27061(12) 0.2687(2) 0.75018(12) 0.0280 1.0000 Uani . . . . . .
C51 C 0.5622(4) 0.2203(7) 0.0717(5) 0.1225 1.0000 Uani . . . . . .
C50 C 0.5989(5) 0.0506(8) 0.1430(5) 0.1304 1.0000 Uani . . . . . .
C52 C 0.6301(4) 0.1519(12) 0.0963(6) 0.1606 1.0000 Uani . . . . . .
H491 H 0.5368 -0.0240 0.0657 0.1237 1.0000 Uiso . . . . . .
H492 H 0.4972 -0.0108 0.1382 0.1237 1.0000 Uiso . . . . . .
H511 H 0.5569 0.2947 0.0996 0.1463 1.0000 Uiso . . . . . .
H512 H 0.5627 0.2431 0.0217 0.1463 1.0000 Uiso . . . . . .
H501 H 0.6297 -0.0204 0.1454 0.1584 1.0000 Uiso . . . . . .
H502 H 0.5931 0.0779 0.1923 0.1584 1.0000 Uiso . . . . . .
H11 H 0.6642 0.2005 0.1235 0.1856 1.0000 Uiso . . . . . .
H17 H 0.6543 0.1167 0.0560 0.1856 1.0000 Uiso . . . . . .

loop_
_atom_site_aniso_label
_atom_site_aniso_U_11
_atom_site_aniso_U_22
_atom_site_aniso_U_33
_atom_site_aniso_U_23
_atom_site_aniso_U_13
_atom_site_aniso_U_12
Mo1 0.02567(12) 0.02460(13) 0.02370(12) 0.00035(6) 0.00114(7) -0.00102(7)
P1 0.0323(3) 0.0253(3) 0.0317(3) -0.0020(2) 0.0022(2) 0.0001(2)
P2 0.0322(3) 0.0252(3) 0.0329(3) -0.0023(2) 0.0003(2) 0.0004(2)
F32 0.0370(10) 0.0665(14) 0.0644(13) 0.0124(10) 0.0031(9) 0.0025(9)
N1 0.0297(11) 0.0259(11) 0.0321(11) -0.0031(8) -0.0002(8) 0.0024(8)
N3 0.0323(11) 0.0273(11) 0.0251(10) 0.0001(8) 0.0044(8) -0.0003(8)
F41 0.0287(9) 0.0936(18) 0.0760(15) -0.0189(13) -0.0066(9) 0.0040(10)
N2 0.0287(10) 0.0264(10) 0.0278(10) 0.0002(8) -0.0021(8) 0.0029(8)
F33 0.0516(11) 0.0600(14) 0.0964(17) 0.0287(13) 0.0054(11) 0.0212(10)
F42 0.0549(14) 0.117(2) 0.0525(13) 0.0185(13) -0.0194(11) -0.0263(13)
F43 0.0584(12) 0.0635(14) 0.0809(15) -0.0252(12) -0.0183(11) -0.0066(11)
O1 0.0422(12) 0.0604(15) 0.0403(12) -0.0069(10) 0.0158(9) -0.0104(10)
N5 0.0296(11) 0.0330(13) 0.0324(11) 0.0004(8) -0.0030(9) -0.0009(8)
O2 0.0640(14) 0.0362(11) 0.0358(10) 0.0078(9) -0.0061(9) -0.0032(10)
F34 0.0504(13) 0.131(2) 0.099(2) -0.0771(19) -0.0274(13) 0.0251(14)
C25 0.0324(13) 0.0290(13) 0.0318(13) 0.0008(10) 0.0051(10) -0.0016(10)
C24 0.0370(14) 0.0375(15) 0.0367(14) 0.0027(12) 0.0102(11) 0.0013(12)
C26 0.0365(13) 0.0281(13) 0.0277(12) -0.0002(9) -0.0002(10) 0.0017(10)
C38 0.0284(12) 0.0368(14) 0.0412(14) -0.0024(12) 0.0058(10) -0.0022(11)
C2 0.0386(13) 0.0318(14) 0.0303(12) 0.0000(10) -0.0003(10) -0.0053(11)
C23 0.0458(16) 0.0441(17) 0.0338(13) 0.0065(12) 0.0097(11) 0.0037(13)
C16 0.0426(15) 0.0336(15) 0.0419(15) 0.0029(12) -0.0007(12) 0.0000(12)
C22 0.0451(15) 0.0414(16) 0.0281(12) 0.0051(11) 0.0040(11) 0.0044(13)
C37 0.0281(12) 0.0280(13) 0.0344(13) 0.0012(9) 0.0078(10) -0.0017(9)
C10 0.0519(16) 0.0265(14) 0.0453(15) 0.0001(12) 0.0064(12) -0.0005(12)
C31 0.0391(14) 0.0358(15) 0.0396(14) -0.0072(12) -0.0052(11) 0.0079(12)
C19 0.0371(14) 0.0357(15) 0.0561(18) -0.0023(13) 0.0029(13) 0.0069(12)
C1 0.0332(13) 0.0364(15) 0.0303(13) -0.0042(10) 0.0004(10) -0.0077(10)
C39 0.0295(13) 0.0364(14) 0.0417(15) -0.0011(11) -0.0037(11) -0.0020(11)
C21 0.0374(13) 0.0264(12) 0.0273(12) 0.0005(9) 0.0017(10) 0.0036(10)
O3 0.068(2) 0.089(3) 0.126(3) 0.031(2) 0.027(2) 0.0206(18)
C15 0.0515(17) 0.0392(17) 0.0524(18) 0.0097(14) 0.0056(14) -0.0018(14)
C11 0.0341(13) 0.0230(12) 0.0419(14) -0.0010(10) 0.0005(11) -0.0013(10)
C8 0.0340(13) 0.0248(12) 0.0418(14) -0.0004(10) 0.0047(11) 0.0036(10)
C29 0.0354(13) 0.0303(13) 0.0328(13) -0.0018(10) -0.0036(10) 0.0036(11)
C30 0.0406(14) 0.0379(15) 0.0289(12) 0.0026(11) -0.0026(10) 0.0036(12)
C18 0.0574(18) 0.0340(15) 0.0355(14) -0.0073(12) 0.0027(12) -0.0031(13)
C6 0.0396(15) 0.0434(18) 0.064(2) -0.0025(15) 0.0012(14) 0.0119(13)
C3 0.0423(15) 0.0472(18) 0.0393(15) -0.0030(13) 0.0041(12) 0.0026(13)
C40 0.0311(13) 0.0538(19) 0.0456(16) -0.0004(14) -0.0023(11) -0.0032(13)
C5 0.0427(16) 0.055(2) 0.064(2) 0.0009(17) 0.0162(15) 0.0071(15)
C9 0.0389(14) 0.0356(15) 0.0457(15) -0.0115(12) -0.0038(12) -0.0029(12)
C7 0.0405(15) 0.0386(16) 0.0436(15) -0.0045(12) 0.0001(12) 0.0087(12)
C12 0.0451(16) 0.0414(17) 0.0521(17) 0.0044(14) -0.0085(13) -0.0114(13)
C4 0.0528(19) 0.071(3) 0.0466(18) -0.0028(17) 0.0150(15) 0.0068(18)
C13 0.0448(17) 0.051(2) 0.074(2) 0.0035(18) -0.0051(16) -0.0156(15)
C14 0.0481(18) 0.0423(18) 0.070(2) 0.0052(16) 0.0091(16) -0.0121(15)
C49 0.100(4) 0.074(4) 0.134(5) 0.011(4) 0.009(4) 0.028(3)
N4 0.0242(10) 0.0303(11) 0.0293(10) -0.0001(8) 0.0001(8) -0.0007(8)
C51 0.106(5) 0.118(6) 0.145(7) 0.051(5) 0.022(5) -0.019(4)
C50 0.125(6) 0.126(6) 0.138(6) 0.009(5) -0.025(5) 0.024(5)
C52 0.066(4) 0.230(13) 0.187(9) 0.006(9) 0.020(5) -0.003(5)

loop_
_atom_type_symbol
_atom_type_scat_dispersion_real
_atom_type_scat_dispersion_imag
_atom_type_scat_Cromer_Mann_a1
_atom_type_scat_Cromer_Mann_b1
_atom_type_scat_Cromer_Mann_a2
_atom_type_scat_Cromer_Mann_b2
_atom_type_scat_Cromer_Mann_a3
_atom_type_scat_Cromer_Mann_b3
_atom_type_scat_Cromer_Mann_a4
_atom_type_scat_Cromer_Mann_b4
_atom_type_scat_Cromer_Mann_c
_atom_type_scat_source
C 0.0181 0.0091 2.3100 20.8439 1.0200 10.2075 1.5886 0.5687 0.8650 51.6512 0.2156 'International Tables Vol C 4.2.6.8 and 6.1.1.4'
H 0.0000 0.0000 0.4930 10.5109 0.3229 26.1257 0.1402 3.1424 0.0408 57.7998 0.0030 'International Tables Vol C 4.2.6.8 and 6.1.1.4'
F 0.0727 0.0534 3.5392 10.2825 2.6412 4.2944 1.5170 0.2615 1.0243 26.1476 0.2776 'International Tables Vol C 4.2.6.8 and 6.1.1.4'
Mo -0.0483 2.7339 3.7025 0.2772 17.2356 1.0958 12.8876 11.0040 3.7429 61.6584 4.3875 'International Tables Vol C 4.2.6.8 and 6.1.1.4'
N 0.0311 0.0180 12.2126 0.0057 3.1322 9.8933 2.0125 28.9975 1.1663 0.5826 -11.5290 'International Tables Vol C 4.2.6.8 and 6.1.1.4'
O 0.0492 0.0322 3.0485 13.2771 2.2868 5.7011 1.5463 0.3239 0.8670 32.9089 0.2508 'International Tables Vol C 4.2.6.8 and 6.1.1.4'
P 0.2955 0.4335 6.4345 1.9067 4.1791 27.1570 1.7800 0.5260 1.4908 68.1645 1.1149 'International Tables Vol C 4.2.6.8 and 6.1.1.4'

loop_
_geom_angle_atom_site_label_1
_geom_angle_site_symmetry_1
_geom_angle_atom_site_label_2
_geom_angle_site_symmetry_2
_geom_angle_atom_site_label_3
_geom_angle_site_symmetry_3
_geom_angle
_geom_angle_publ_flag
P1 . Mo1 . P2 . 167.03(2) yes
P1 . Mo1 . N3 . 81.85(6) yes
P2 . Mo1 . N3 . 88.56(6) yes
P1 . Mo1 . N2 . 81.63(6) yes
P2 . Mo1 . N2 . 87.24(6) yes
N3 . Mo1 . N2 . 72.95(8) yes
P1 . Mo1 . C2 . 74.34(8) yes
P2 . Mo1 . C2 . 118.60(8) yes
N3 . Mo1 . C2 . 128.81(10) yes
N2 . Mo1 . C2 . 143.25(10) yes
P1 . Mo1 . C1 . 107.96(8) yes
P2 . Mo1 . C1 . 78.20(8) yes
N3 . Mo1 . C1 . 157.69(10) yes
N2 . Mo1 . C1 . 88.39(10) yes
C2 . Mo1 . C1 . 73.51(12) yes
P1 . Mo1 . N4 . 108.79(6) yes
P2 . Mo1 . N4 . 76.20(6) yes
N3 . Mo1 . N4 . 72.31(8) yes
N2 . Mo1 . N4 . 141.66(8) yes
C2 . Mo1 . N4 . 73.63(10) yes
C1 . Mo1 . N4 . 120.61(10) yes
Mo1 . P1 . C10 . 121.12(10) yes
Mo1 . P1 . C8 . 107.93(9) yes
C10 . P1 . C8 . 102.59(13) yes
Mo1 . P1 . C9 . 115.94(10) yes
C10 . P1 . C9 . 101.18(15) yes
C8 . P1 . C9 . 106.55(14) yes
Mo1 . P2 . C19 . 115.20(11) yes
Mo1 . P2 . C11 . 114.90(9) yes
C19 . P2 . C11 . 104.36(14) yes
Mo1 . P2 . C18 . 112.42(10) yes
C19 . P2 . C18 . 103.69(15) yes
C11 . P2 . C18 . 105.09(14) yes
N2 . N1 . C29 . 105.0(2) yes
Mo1 . N3 . C25 . 119.93(18) yes
Mo1 . N3 . C21 . 119.60(18) yes
C25 . N3 . C21 . 120.5(2) yes
Mo1 . N2 . N1 . 132.28(17) yes
Mo1 . N2 . C26 . 116.99(17) yes
N1 . N2 . C26 . 110.7(2) yes
C39 . N5 . N4 . 105.3(2) yes
N3 . C25 . C24 . 120.6(3) yes
N3 . C25 . C37 . 112.1(2) yes
C24 . C25 . C37 . 127.2(3) yes
C25 . C24 . H24 . 120.7 no
C25 . C24 . C23 . 118.8(3) yes
H24 . C24 . C23 . 120.5 no
N2 . C26 . C21 . 117.5(2) yes
N2 . C26 . C30 . 108.7(2) yes
C21 . C26 . C30 . 133.8(3) yes
H38 . C38 . C37 . 128.3 no
H38 . C38 . C39 . 128.7 no
C37 . C38 . C39 . 103.0(2) yes
Mo1 . C2 . O2 . 178.5(2) yes
C24 . C23 . H23 . 120.1 no
C24 . C23 . C22 . 120.2(3) yes
H23 . C23 . C22 . 119.8 no
H16 . C16 . C15 . 119.4 no
H16 . C16 . C11 . 119.7 no
C15 . C16 . C11 . 120.9(3) yes
C23 . C22 . H22 . 120.2 no
C23 . C22 . C21 . 119.0(3) yes
H22 . C22 . C21 . 120.9 no
C25 . C37 . C38 . 133.9(2) yes
C25 . C37 . N4 . 117.2(2) yes
C38 . C37 . N4 . 108.7(2) yes
P1 . C10 . H101 . 109.4 no
P1 . C10 . H102 . 109.7 no
H101 . C10 . H102 . 109.7 no
P1 . C10 . H103 . 109.4 no
H101 . C10 . H103 . 109.2 no
H102 . C10 . H103 . 109.6 no
F32 . C31 . F34 . 105.3(3) yes
F32 . C31 . F33 . 105.7(2) yes
F34 . C31 . F33 . 105.5(3) yes
F32 . C31 . C29 . 114.1(2) yes
F34 . C31 . C29 . 112.7(3) yes
F33 . C31 . C29 . 112.8(3) yes
P2 . C19 . H191 . 109.5 no
P2 . C19 . H192 . 109.5 no
H191 . C19 . H192 . 109.3 no
P2 . C19 . H193 . 109.6 no
H191 . C19 . H193 . 109.5 no
H192 . C19 . H193 . 109.4 no
Mo1 . C1 . O1 . 175.5(3) yes
C38 . C39 . N5 . 112.8(2) yes
C38 . C39 . C40 . 126.8(3) yes
N5 . C39 . C40 . 120.2(3) yes
C26 . C21 . C22 . 126.8(3) yes
C26 . C21 . N3 . 112.4(2) yes
C22 . C21 . N3 . 120.8(3) yes
C49 . O3 . C51 . 108.5(5) yes
C16 . C15 . H15 . 119.8 no
C16 . C15 . C14 . 119.8(3) yes
H15 . C15 . C14 . 120.3 no
P2 . C11 . C16 . 119.4(2) yes
P2 . C11 . C12 . 121.3(2) yes
C16 . C11 . C12 . 119.1(3) yes
P1 . C8 . C3 . 123.4(2) yes
P1 . C8 . C7 . 117.7(2) yes
C3 . C8 . C7 . 118.6(3) yes
C31 . C29 . N1 . 121.2(3) yes
C31 . C29 . C30 . 126.5(3) yes
N1 . C29 . C30 . 112.3(2) yes
C29 . C30 . C26 . 103.2(2) yes
C29 . C30 . H30 . 128.2 no
C26 . C30 . H30 . 128.6 no
P2 . C18 . H181 . 109.7 no
P2 . C18 . H182 . 109.6 no
H181 . C18 . H182 . 109.4 no
P2 . C18 . H183 . 109.6 no
H181 . C18 . H183 . 109.4 no
H182 . C18 . H183 . 109.3 no
H6 . C6 . C5 . 120.1 no
H6 . C6 . C7 . 120.0 no
C5 . C6 . C7 . 119.8(3) yes
C8 . C3 . H3 . 119.8 no
C8 . C3 . C4 . 120.2(3) yes
H3 . C3 . C4 . 120.0 no
C39 . C40 . F43 . 112.9(3) yes
C39 . C40 . F42 . 113.6(3) yes
F43 . C40 . F42 . 104.9(3) yes
C39 . C40 . F41 . 112.3(3) yes
F43 . C40 . F41 . 105.6(3) yes
F42 . C40 . F41 . 106.9(3) yes
C6 . C5 . H5 . 119.8 no
C6 . C5 . C4 . 120.0(3) yes
H5 . C5 . C4 . 120.1 no
P1 . C9 . H91 . 109.4 no
P1 . C9 . H92 . 109.4 no
H91 . C9 . H92 . 109.2 no
P1 . C9 . H93 . 109.7 no
H91 . C9 . H93 . 109.5 no
H92 . C9 . H93 . 109.5 no
C8 . C7 . C6 . 120.7(3) yes
C8 . C7 . H7 . 119.6 no
C6 . C7 . H7 . 119.7 no
C11 . C12 . H12 . 119.9 no
C11 . C12 . C13 . 119.7(3) yes
H12 . C12 . C13 . 120.4 no
C3 . C4 . C5 . 120.7(3) yes
C3 . C4 . H4 . 119.2 no
C5 . C4 . H4 . 120.1 no
C12 . C13 . H13 . 119.7 no
C12 . C13 . C14 . 120.4(3) yes
H13 . C13 . C14 . 119.9 no
C15 . C14 . C13 . 120.2(3) yes
C15 . C14 . H14 . 119.7 no
C13 . C14 . H14 . 120.1 no
O3 . C49 . C50 . 106.7(6) yes
O3 . C49 . H491 . 110.7 no
C50 . C49 . H491 . 110.4 no
O3 . C49 . H492 . 110.4 no
C50 . C49 . H492 . 111.1 no
H491 . C49 . H492 . 107.5 no
Mo1 . N4 . C37 . 116.95(18) yes
Mo1 . N4 . N5 . 132.70(17) yes
C37 . N4 . N5 . 110.2(2) yes
O3 . C51 . C52 . 106.3(6) yes
O3 . C51 . H511 . 109.3 no
C52 . C51 . H511 . 111.0 no
O3 . C51 . H512 . 110.6 no
C52 . C51 . H512 . 112.5 no
H511 . C51 . H512 . 107.2 no
C49 . C50 . C52 . 101.5(7) yes
C49 . C50 . H501 . 112.8 no
C52 . C50 . H501 . 112.6 no
C49 . C50 . H502 . 111.8 no
C52 . C50 . H502 . 111.1 no
H501 . C50 . H502 . 107.1 no
C50 . C52 . C51 . 102.2(6) yes
C50 . C52 . H11 . 111.4 no
C51 . C52 . H11 . 113.3 no
C50 . C52 . H17 . 109.6 no
C51 . C52 . H17 . 111.6 no
H11 . C52 . H17 . 108.6 no

loop_
_geom_bond_atom_site_label_1
_geom_bond_site_symmetry_1
_geom_bond_atom_site_label_2
_geom_bond_site_symmetry_2
_geom_bond_distance
_geom_bond_publ_flag
Mo1 . P1 . 2.5540(7) yes
Mo1 . P2 . 2.5190(7) yes
Mo1 . N3 . 2.192(2) yes
Mo1 . N2 . 2.178(2) yes
Mo1 . C2 . 1.971(3) yes
Mo1 . C1 . 1.970(3) yes
Mo1 . N4 . 2.181(2) yes
P1 . C10 . 1.827(3) yes
P1 . C8 . 1.823(3) yes
P1 . C9 . 1.825(3) yes
P2 . C19 . 1.817(3) yes
P2 . C11 . 1.823(3) yes
P2 . C18 . 1.816(3) yes
F32 . C31 . 1.331(4) yes
N1 . N2 . 1.350(3) yes
N1 . C29 . 1.354(4) yes
N3 . C25 . 1.355(3) yes
N3 . C21 . 1.352(3) yes
F41 . C40 . 1.326(4) yes
N2 . C26 . 1.364(3) yes
F33 . C31 . 1.330(4) yes
F42 . C40 . 1.336(4) yes
F43 . C40 . 1.348(4) yes
O1 . C1 . 1.143(4) yes
N5 . C39 . 1.351(4) yes
N5 . N4 . 1.347(3) yes
O2 . C2 . 1.152(3) yes
F34 . C31 . 1.330(4) yes
C25 . C24 . 1.395(4) yes
C25 . C37 . 1.442(4) yes
C24 . H24 . 0.948 no
C24 . C23 . 1.380(4) yes
C26 . C21 . 1.450(4) yes
C26 . C30 . 1.389(4) yes
C38 . H38 . 0.953 no
C38 . C37 . 1.393(4) yes
C38 . C39 . 1.389(4) yes
C23 . H23 . 0.947 no
C23 . C22 . 1.390(4) yes
C16 . H16 . 0.953 no
C16 . C15 . 1.384(4) yes
C16 . C11 . 1.388(4) yes
C22 . H22 . 0.950 no
C22 . C21 . 1.383(4) yes
C37 . N4 . 1.370(3) yes
C10 . H101 . 0.981 no
C10 . H102 . 0.977 no
C10 . H103 . 0.982 no
C31 . C29 . 1.471(4) yes
C19 . H191 . 0.980 no
C19 . H192 . 0.982 no
C19 . H193 . 0.979 no
C39 . C40 . 1.477(4) yes
O3 . C49 . 1.408(7) yes
O3 . C51 . 1.402(8) yes
C15 . H15 . 0.951 no
C15 . C14 . 1.379(5) yes
C11 . C12 . 1.392(4) yes
C8 . C3 . 1.384(4) yes
C8 . C7 . 1.397(4) yes
C29 . C30 . 1.399(4) yes
C30 . H30 . 0.950 no
C18 . H181 . 0.980 no
C18 . H182 . 0.981 no
C18 . H183 . 0.981 no
C6 . H6 . 0.946 no
C6 . C5 . 1.375(5) yes
C6 . C7 . 1.386(4) yes
C3 . H3 . 0.950 no
C3 . C4 . 1.388(4) yes
C5 . H5 . 0.951 no
C5 . C4 . 1.370(6) yes
C9 . H91 . 0.982 no
C9 . H92 . 0.981 no
C9 . H93 . 0.978 no
C7 . H7 . 0.950 no
C12 . H12 . 0.950 no
C12 . C13 . 1.398(5) yes
C4 . H4 . 0.952 no
C13 . H13 . 0.955 no
C13 . C14 . 1.373(6) yes
C14 . H14 . 0.954 no
C49 . C50 . 1.411(10) yes
C49 . H491 . 0.959 no
C49 . H492 . 0.964 no
C51 . C52 . 1.504(12) yes
C51 . H511 . 0.972 no
C51 . H512 . 0.956 no
C50 . C52 . 1.529(13) yes
C50 . H501 . 0.961 no
C50 . H502 . 0.967 no
C52 . H11 . 0.948 no
C52 . H17 . 0.962 no

loop_
_geom_hbond_atom_site_label_D
_geom_hbond_site_symmetry_D
_geom_hbond_atom_site_label_H
_geom_hbond_site_symmetry_H
_geom_hbond_atom_site_label_A
_geom_hbond_site_symmetry_A
_geom_hbond_angle_DHA
_geom_hbond_distance_DH
_geom_hbond_distance_HA
_geom_hbond_distance_DA
_geom_hbond_publ_flag
C24 . H24 . O3 4_555 167 0.95 2.52 3.454(5) yes
C38 . H38 . O3 4_555 155 0.95 2.53 3.422(5) yes
C9 . H92 . C26 . 124 0.98 2.59 3.245(5) yes
